data_7061178
loop_
_publ_author_name
'Mei, Haozheng'
'Xu, Yiqiang'
'Lei, Guorong'
'Cao, Wenli'
'Li, Zhimin'
'Zhang, Jianguo'

_publ_section_title
;
 Synthesis, structure and properties of a high-energy metal--organic
 framework fuel [Cu(MTZ)2(CTB)2]n
;
_journal_issue 4
_journal_name_full 'New Journal of Chemistry'
_journal_page_first 1687
_journal_page_last 1692
_journal_paper_doi 10.1039/D1NJ05710C
_journal_volume 46
_journal_year 2022
_chemical_formula_moiety 'C10 H16 B2 Cu N16'
_chemical_formula_sum 'C10 H16 B2 Cu N16'
_chemical_formula_weight 445.55
_space_group_crystal_system orthorhombic
_space_group_IT_number 61
_space_group_name_Hall '-P 2ac 2ab'
_space_group_name_H-M_alt 'P b c a'
_atom_sites_solution_hydrogens mixed
_atom_sites_solution_primary direct
_audit_creation_date 2020-12-11
_audit_creation_method
;
Olex2 1.3
(compiled 2020.07.31 svn.rc2a77460 for OlexSys, GUI svn.r6145)
;
_audit_update_record
;
2021-01-29 deposited with the CCDC.	2021-12-13 downloaded from the CCDC.
;
_cell_angle_alpha 90
_cell_angle_beta 90
_cell_angle_gamma 90
_cell_formula_units_Z 4
_cell_length_a 13.507(3)
_cell_length_b 8.2794(17)
_cell_length_c 16.968(3)
_cell_measurement_reflns_used 5242
_cell_measurement_temperature 439.6
_cell_measurement_theta_max 27.4855
_cell_measurement_theta_min 1.9272
_cell_volume 1897.5(7)
_computing_molecular_graphics 'Olex2 1.3 (Dolomanov et al., 2009)'
_computing_publication_material 'Olex2 1.3 (Dolomanov et al., 2009)'
_computing_structure_refinement 'SHELXL 2018/3 (Sheldrick, 2015)'
_computing_structure_solution 'SHELXS  (Sheldrick, 2008)'
_diffrn_ambient_temperature 439.6
_diffrn_measured_fraction_theta_full 0.997
_diffrn_measured_fraction_theta_max 0.991
_diffrn_measurement_device_type 'multiwire proportional'
_diffrn_measurement_method 'phi and omega scans'
_diffrn_radiation_monochromator graphite
_diffrn_radiation_type MoK\a
_diffrn_radiation_wavelength 0.71073
_diffrn_reflns_av_R_equivalents 0.0837
_diffrn_reflns_av_unetI/netI 0.0815
_diffrn_reflns_Laue_measured_fraction_full 0.997
_diffrn_reflns_Laue_measured_fraction_max 0.991
_diffrn_reflns_limit_h_max 15
_diffrn_reflns_limit_h_min -17
_diffrn_reflns_limit_k_max 7
_diffrn_reflns_limit_k_min -10
_diffrn_reflns_limit_l_max 22
_diffrn_reflns_limit_l_min -17
_diffrn_reflns_number 7226
_diffrn_reflns_point_group_measured_fraction_full 0.997
_diffrn_reflns_point_group_measured_fraction_max 0.991
_diffrn_reflns_theta_full 25.242
_diffrn_reflns_theta_max 27.506
_diffrn_reflns_theta_min 2.835
_exptl_absorpt_coefficient_mu 1.187
_exptl_absorpt_correction_T_max 1.0000
_exptl_absorpt_correction_T_min 0.7087
_exptl_absorpt_correction_type multi-scan
_exptl_absorpt_process_details 'CrystalClear (Rigaku Inc., 2008)'
_exptl_crystal_colour blue
_exptl_crystal_density_diffrn 1.560
_exptl_crystal_description plate
_exptl_crystal_F_000 908
_exptl_crystal_size_max 0.2
_exptl_crystal_size_mid 0.18
_exptl_crystal_size_min 0.1
_refine_diff_density_max 0.521
_refine_diff_density_min -0.602
_refine_diff_density_rms 0.111
_refine_ls_extinction_method none
_refine_ls_goodness_of_fit_ref 1.310
_refine_ls_hydrogen_treatment constr
_refine_ls_matrix_type full
_refine_ls_number_parameters 134
_refine_ls_number_reflns 2169
_refine_ls_number_restraints 0
_refine_ls_restrained_S_all 1.310
_refine_ls_R_factor_all 0.1434
_refine_ls_R_factor_gt 0.1128
_refine_ls_shift/su_max 0.000
_refine_ls_shift/su_mean 0.000
_refine_ls_structure_factor_coef Fsqd
_refine_ls_weighting_details 'w=1/[\s^2^(Fo^2^)+11.1398P] where P=(Fo^2^+2Fc^2^)/3'
_refine_ls_weighting_scheme calc
_refine_ls_wR_factor_gt 0.1589
_refine_ls_wR_factor_ref 0.1699
_reflns_Friedel_coverage 0.000
_reflns_number_gt 1719
_reflns_number_total 2169
_reflns_threshold_expression 'I > 2\s(I)'
_cod_data_source_file d1nj05710c1.cif
_cod_data_source_block a
_cod_depositor_comments
;
The following automatic conversions were performed:

data item '_exptl_absorpt_correction_type' value 'Multi-scan' was
changed to 'multi-scan' in accordance with the
/home/data/users/saulius/crontab/automatic-downloads/rss-feeds/RSC/lib/dictionaries/cif_core.dic
dictionary named 'cif_core.dic' version 2.4.2 last updated on
2011-04-26.

Automatic conversion script
Id: cif_fix_values 7556 2019-12-06 15:28:31Z antanas 

 Adding full bibliography for 7061178.cif.
;
_cod_original_cell_volume 1897.4(7)
_cod_database_code 7061178
_shelx_shelxl_version_number 2018/3
_shelx_space_group_comment
;
The symmetry employed for this shelxl refinement is uniquely defined
by the following loop, which should always be used as a source of
symmetry information in preference to the above space-group names.
They are only intended as comments.
;
_shelx_estimated_absorpt_t_max 0.891
_shelx_estimated_absorpt_t_min 0.797
_olex2_refinement_description
;
1. Fixed Uiso
 At 1.2 times of:
  All B(H,H) groups, All C(H) groups
 At 1.5 times of:
  All C(H,H,H) groups
2.a Riding coordinates:
 B1(H1D,H1E)
2.b Aromatic/amide H refined with riding coordinates:
 C2(H2), C4(H4), C3(H3)
2.c Idealised Me refined as rotating group:
 C1(H1A,H1B,H1C)
;
_olex2_submission_special_instructions 'No special instructions were received'

loop_
_space_group_symop_operation_xyz
'x, y, z'
'-x+1/2, -y, z+1/2'
'-x, y+1/2, -z+1/2'
'x+1/2, -y+1/2, -z'
'-x, -y, -z'
'x-1/2, y, -z-1/2'
'x, -y-1/2, z-1/2'
'-x-1/2, y-1/2, z'

loop_
_atom_site_label
_atom_site_type_symbol
_atom_site_fract_x
_atom_site_fract_y
_atom_site_fract_z
_atom_site_U_iso_or_equiv
_atom_site_adp_type
_atom_site_occupancy
_atom_site_site_symmetry_order
_atom_site_calc_flag
_atom_site_refinement_flags_posn
_atom_site_refinement_flags_adp
_atom_site_refinement_flags_occupancy
_atom_site_disorder_assembly
_atom_site_disorder_group
Cu1 Cu 1.000000 0.000000 0.500000 0.0205(3) Uani 1 2 d S . P . .
N5 N 1.0557(4) 0.1235(6) 0.6624(3) 0.0254(12) Uani 1 1 d . . . . .
N3 N 1.1344(3) 0.0128(6) 0.4488(3) 0.0192(11) Uani 1 1 d . . . . .
N1 N 1.2583(4) 0.0658(7) 0.3730(3) 0.0233(12) Uani 1 1 d . . . . .
N4 N 1.0457(4) 0.1569(6) 0.5844(3) 0.0186(11) Uani 1 1 d . . . . .
N7 N 1.0990(4) 0.3692(6) 0.6444(3) 0.0200(12) Uani 1 1 d . . . . .
N6 N 1.0875(4) 0.2526(7) 0.6983(3) 0.0254(12) Uani 1 1 d . . . . .
N2 N 1.2977(4) -0.0216(7) 0.4327(3) 0.0332(14) Uani 1 1 d . . . . .
N8 N 0.9478(4) 0.2267(6) 0.4223(3) 0.0272(13) Uani 1 1 d . . . . .
C2 C 1.1620(5) 0.0862(8) 0.3831(4) 0.0209(14) Uani 1 1 d . . . . .
H2 H 1.119380 0.144242 0.348738 0.025 Uiso 1 1 calc R U . . .
C4 C 1.0728(5) 0.3090(7) 0.5752(4) 0.0197(13) Uani 1 1 d . . . . .
H4 H 1.073451 0.366167 0.526687 0.024 Uiso 1 1 calc R U . . .
C5 C 0.9136(5) 0.3274(8) 0.3851(4) 0.0232(14) Uani 1 1 d . . . . .
C3 C 1.2206(5) -0.0502(9) 0.4765(4) 0.0294(16) Uani 1 1 d . . . . .
H3 H 1.224237 -0.110454 0.524049 0.035 Uiso 1 1 calc R U . . .
C1 C 1.3218(5) 0.1301(9) 0.3099(4) 0.0339(17) Uani 1 1 d . . . . .
H1A H 1.369301 0.206855 0.332306 0.051 Uiso 1 1 calc R U . . .
H1B H 1.280689 0.185286 0.270586 0.051 Uiso 1 1 calc R U . . .
H1C H 1.357627 0.041143 0.284651 0.051 Uiso 1 1 calc R U . . .
B1 B 1.1412(6) 0.5401(9) 0.6671(5) 0.0301(18) Uani 1 1 d . . . . .
H1D H 1.126434 0.561589 0.722041 0.036 Uiso 1 1 d R U . . .
H1E H 1.211775 0.546869 0.657171 0.036 Uiso 1 1 d R U . . .

loop_
_atom_site_aniso_label
_atom_site_aniso_U_11
_atom_site_aniso_U_22
_atom_site_aniso_U_33
_atom_site_aniso_U_23
_atom_site_aniso_U_13
_atom_site_aniso_U_12
Cu1 0.0206(5) 0.0206(5) 0.0204(5) -0.0032(5) 0.0017(5) -0.0043(5)
N5 0.032(3) 0.022(3) 0.022(3) -0.003(2) -0.005(2) 0.000(3)
N3 0.020(2) 0.020(3) 0.018(2) -0.002(2) -0.001(2) -0.001(2)
N1 0.021(3) 0.025(3) 0.024(3) -0.002(2) 0.002(2) -0.002(2)
N4 0.018(3) 0.021(3) 0.017(2) 0.003(2) 0.003(2) 0.000(2)
N7 0.023(3) 0.021(3) 0.017(2) 0.005(2) -0.009(2) 0.000(2)
N6 0.035(3) 0.019(3) 0.023(3) 0.000(2) -0.005(2) -0.001(3)
N2 0.023(3) 0.045(4) 0.032(3) 0.011(3) 0.001(2) 0.004(3)
N8 0.033(3) 0.021(3) 0.028(3) 0.001(3) -0.001(3) -0.004(3)
C2 0.024(3) 0.020(3) 0.019(3) -0.001(3) -0.002(3) 0.000(3)
C4 0.026(3) 0.015(3) 0.018(3) 0.001(3) -0.009(3) -0.006(3)
C5 0.021(3) 0.025(4) 0.024(3) -0.005(3) -0.008(3) 0.000(3)
C3 0.020(3) 0.039(4) 0.029(4) 0.013(3) -0.002(3) 0.000(3)
C1 0.026(4) 0.046(5) 0.029(4) 0.007(4) 0.004(3) -0.005(3)
B1 0.032(4) 0.030(5) 0.029(4) -0.005(4) -0.008(3) -0.002(3)

loop_
_atom_type_symbol
_atom_type_description
_atom_type_scat_dispersion_real
_atom_type_scat_dispersion_imag
_atom_type_scat_source
C C 0.0033 0.0016 'International Tables Vol C Tables 4.2.6.8 and 6.1.1.4'
H H 0.0000 0.0000 'International Tables Vol C Tables 4.2.6.8 and 6.1.1.4'
B B 0.0013 0.0007 'International Tables Vol C Tables 4.2.6.8 and 6.1.1.4'
Cu Cu 0.3201 1.2651 'International Tables Vol C Tables 4.2.6.8 and 6.1.1.4'
N N 0.0061 0.0033 'International Tables Vol C Tables 4.2.6.8 and 6.1.1.4'

loop_
_geom_angle_atom_site_label_1
_geom_angle_atom_site_label_2
_geom_angle_atom_site_label_3
_geom_angle
_geom_angle_site_symmetry_1
_geom_angle_site_symmetry_3
_geom_angle_publ_flag
N3 Cu1 N3 180.0(2) 5_756 . ?
N3 Cu1 N4 89.81(19) . . ?
N3 Cu1 N4 90.19(19) 5_756 . ?
N3 Cu1 N4 90.19(19) . 5_756 ?
N3 Cu1 N4 89.81(19) 5_756 5_756 ?
N3 Cu1 N8 90.8(2) . 5_756 ?
N3 Cu1 N8 89.2(2) 5_756 5_756 ?
N3 Cu1 N8 90.8(2) 5_756 . ?
N3 Cu1 N8 89.2(2) . . ?
N4 Cu1 N4 180.0 5_756 . ?
N4 Cu1 N8 88.64(19) 5_756 5_756 ?
N4 Cu1 N8 88.64(19) . . ?
N4 Cu1 N8 91.36(19) . 5_756 ?
N4 Cu1 N8 91.36(19) 5_756 . ?
N8 Cu1 N8 180.0 5_756 . ?
N6 N5 N4 108.7(5) . . ?
C2 N3 Cu1 129.9(4) . . ?
C2 N3 C3 103.1(5) . . ?
C3 N3 Cu1 127.0(4) . . ?
N2 N1 C1 120.6(5) . . ?
C2 N1 N2 110.9(5) . . ?
C2 N1 C1 128.5(6) . . ?
N5 N4 Cu1 125.9(4) . . ?
C4 N4 Cu1 127.7(4) . . ?
C4 N4 N5 106.3(5) . . ?
N6 N7 B1 121.6(5) . . ?
C4 N7 N6 107.7(5) . . ?
C4 N7 B1 130.7(5) . . ?
N5 N6 N7 108.1(5) . . ?
C3 N2 N1 102.1(5) . . ?
C5 N8 Cu1 173.0(5) . . ?
N3 C2 N1 109.2(6) . . ?
N3 C2 H2 125.4 . . ?
N1 C2 H2 125.4 . . ?
N4 C4 N7 109.2(5) . . ?
N4 C4 H4 125.4 . . ?
N7 C4 H4 125.4 . . ?
N8 C5 B1 175.9(7) . 5_766 ?
N3 C3 H3 122.6 . . ?
N2 C3 N3 114.8(6) . . ?
N2 C3 H3 122.6 . . ?
N1 C1 H1A 109.5 . . ?
N1 C1 H1B 109.5 . . ?
N1 C1 H1C 109.5 . . ?
H1A C1 H1B 109.5 . . ?
H1A C1 H1C 109.5 . . ?
H1B C1 H1C 109.5 . . ?
N7 B1 C5 108.4(5) . 5_766 ?
N7 B1 H1D 109.0 . . ?
N7 B1 H1E 111.5 . . ?
C5 B1 H1D 108.2 5_766 . ?
C5 B1 H1E 108.7 5_766 . ?
H1D B1 H1E 111.0 . . ?

loop_
_geom_bond_atom_site_label_1
_geom_bond_atom_site_label_2
_geom_bond_distance
_geom_bond_site_symmetry_2
_geom_bond_publ_flag
Cu1 N3 2.015(5) 5_756 ?
Cu1 N3 2.015(5) . ?
Cu1 N4 2.030(5) . ?
Cu1 N4 2.030(5) 5_756 ?
Cu1 N8 2.400(6) 5_756 ?
Cu1 N8 2.400(6) . ?
N5 N4 1.360(7) . ?
N5 N6 1.303(7) . ?
N3 C2 1.322(7) . ?
N3 C3 1.360(8) . ?
N1 N2 1.355(7) . ?
N1 C2 1.323(8) . ?
N1 C1 1.471(8) . ?
N4 C4 1.321(7) . ?
N7 N6 1.339(7) . ?
N7 C4 1.323(7) . ?
N7 B1 1.573(9) . ?
N2 C3 1.301(8) . ?
N8 C5 1.143(8) . ?
C2 H2 0.9500 . ?
C4 H4 0.9500 . ?
C5 B1 1.592(10) 5_766 ?
C3 H3 0.9500 . ?
C1 H1A 0.9800 . ?
C1 H1B 0.9800 . ?
C1 H1C 0.9800 . ?
B1 H1D 0.9701 . ?
B1 H1E 0.9699 . ?

loop_
_geom_torsion_atom_site_label_1
_geom_torsion_atom_site_label_2
_geom_torsion_atom_site_label_3
_geom_torsion_atom_site_label_4
_geom_torsion
_geom_torsion_site_symmetry_1
_geom_torsion_site_symmetry_2
_geom_torsion_site_symmetry_3
_geom_torsion_site_symmetry_4
_geom_torsion_publ_flag
Cu1 N3 C2 N1 178.5(4) . . . . ?
Cu1 N3 C3 N2 -178.5(5) . . . . ?
Cu1 N4 C4 N7 -179.0(4) . . . . ?
N5 N4 C4 N7 0.1(7) . . . . ?
N1 N2 C3 N3 0.0(8) . . . . ?
N4 N5 N6 N7 -0.5(7) . . . . ?
N6 N5 N4 Cu1 179.4(4) . . . . ?
N6 N5 N4 C4 0.3(7) . . . . ?
N6 N7 C4 N4 -0.4(7) . . . . ?
N6 N7 B1 C5 -144.4(6) . . . 5_766 ?
N2 N1 C2 N3 -0.5(7) . . . . ?
C2 N3 C3 N2 -0.3(8) . . . . ?
C2 N1 N2 C3 0.3(7) . . . . ?
C4 N7 N6 N5 0.6(7) . . . . ?
C4 N7 B1 C5 38.4(10) . . . 5_766 ?
C3 N3 C2 N1 0.5(7) . . . . ?
C1 N1 N2 C3 177.8(6) . . . . ?
C1 N1 C2 N3 -177.8(6) . . . . ?
B1 N7 N6 N5 -177.2(6) . . . . ?
B1 N7 C4 N4 177.1(6) . . . . ?
